data_7122897
loop_
_publ_author_name
'Deng, Wen-Ting'
'Qu, Hang'
'Huang, Zhe-Yu'
'Shi, Lin'
'Tang, Zhiyong'
'Cao, Xiaoyu'
'Tao, Jun'

_publ_section_title
;
 Facile Synthesis of Homochiral Compounds Integrating Circularly Polarized
 Luminescence and Two-Photon Excited Fluorescence
;
_journal_name_full 'Chemical Communications'
_journal_paper_doi 10.1039/C8CC08947G
_journal_year 2019
_chemical_formula_moiety 'C68 H56 Cd N6 O14, C4 H8 O'
_chemical_formula_sum 'C72 H64 Cd N6 O15'
_chemical_formula_weight 1365.69
_chemical_melting_point ?
_chemical_name_common R-L-Cd
_space_group_crystal_system triclinic
_space_group_IT_number 1
_space_group_name_Hall 'P 1'
_space_group_name_H-M_alt 'P 1'
_symmetry_space_group_name_Hall 'P 1'
_symmetry_space_group_name_H-M 'P 1'
_atom_sites_solution_hydrogens geom
_atom_sites_solution_primary dual
_audit_creation_date 2019-01-15
_audit_creation_method
;
Olex2 1.2-alpha
(compiled 2018.07.26 svn.r3523 for OlexSys, GUI svn.r5532)
;
_audit_update_record
;
2019-01-16 deposited with the CCDC.
2019-01-24 downloaded from the CCDC.
;
_cell_angle_alpha 110.664(2)
_cell_angle_beta 90.320(2)
_cell_angle_gamma 93.114(2)
_cell_formula_units_Z 1
_cell_length_a 10.1560(3)
_cell_length_b 12.1202(3)
_cell_length_c 15.9290(4)
_cell_measurement_reflns_used 8979
_cell_measurement_temperature 100.01(10)
_cell_measurement_theta_max 71.0790
_cell_measurement_theta_min 3.9450
_cell_volume 1831.25(9)
_computing_cell_refinement
;
CrysAlisPro, Agilent Technologies,
Version 1.171.37.35 (release 13-08-2014 CrysAlis171 .NET)
(compiled Aug 13 2014,18:06:01)
;
_computing_data_collection
;
CrysAlisPro, Agilent Technologies,
Version 1.171.37.35 (release 13-08-2014 CrysAlis171 .NET)
(compiled Aug 13 2014,18:06:01)
;
_computing_data_reduction
;
CrysAlisPro, Agilent Technologies,
Version 1.171.37.35 (release 13-08-2014 CrysAlis171 .NET)
(compiled Aug 13 2014,18:06:01)
;
_computing_molecular_graphics 'Olex2 (Dolomanov et al., 2009)'
_computing_publication_material 'Olex2 (Dolomanov et al., 2009)'
_computing_structure_refinement 'ShelXL (Sheldrick, 2015)'
_computing_structure_solution 'ShelXT (Sheldrick, 2015)'
_diffrn_ambient_environment N~2~
_diffrn_ambient_temperature 100.01(10)
_diffrn_detector 'CCD plate'
_diffrn_detector_area_resol_mean 10.4741
_diffrn_detector_type Atlas
_diffrn_measured_fraction_theta_full 0.995
_diffrn_measured_fraction_theta_max 0.969
_diffrn_measurement_details
;
#__ type_ start__ end____ width___ exp.time_
  1 omega  -49.00   34.00   1.0000    2.5000
omega____ theta____ kappa____ phi______ frames
    -      -40.5047   37.0000  -30.0000 83

#__ type_ start__ end____ width___ exp.time_
  2 omega   36.00   78.00   1.0000    2.5000
omega____ theta____ kappa____ phi______ frames
    -       40.5047  -99.0000  -60.0000 42

#__ type_ start__ end____ width___ exp.time_
  3 omega   29.00   97.00   1.0000    7.5000
omega____ theta____ kappa____ phi______ frames
    -      103.3446  -45.0000   60.0000 68

#__ type_ start__ end____ width___ exp.time_
  4 omega   78.00  105.00   1.0000    7.5000
omega____ theta____ kappa____ phi______ frames
    -      103.3446  -94.0000   90.0000 27

#__ type_ start__ end____ width___ exp.time_
  5 omega   32.00  109.00   1.0000    7.5000
omega____ theta____ kappa____ phi______ frames
    -      103.3446  -94.0000  -60.0000 77

#__ type_ start__ end____ width___ exp.time_
  6 omega   58.00  117.00   1.0000    7.5000
omega____ theta____ kappa____ phi______ frames
    -      103.3446 -125.0000  -60.0000 59

#__ type_ start__ end____ width___ exp.time_
  7 omega   59.00   89.00   1.0000    7.5000
omega____ theta____ kappa____ phi______ frames
    -      103.3446  -30.0000 -120.0000 30

#__ type_ start__ end____ width___ exp.time_
  8 omega   73.00  175.00   1.0000    7.5000
omega____ theta____ kappa____ phi______ frames
    -      103.3446   30.0000 -180.0000 102

#__ type_ start__ end____ width___ exp.time_
  9 omega  117.00  177.00   1.0000    7.5000
omega____ theta____ kappa____ phi______ frames
    -      103.3446  125.0000  -60.0000 60

#__ type_ start__ end____ width___ exp.time_
 10 omega   96.00  123.00   1.0000    7.5000
omega____ theta____ kappa____ phi______ frames
    -      103.3446  125.0000 -180.0000 27

#__ type_ start__ end____ width___ exp.time_
 11 omega   25.00   91.00   1.0000    7.5000
omega____ theta____ kappa____ phi______ frames
    -      103.3446  -30.0000 -180.0000 66

#__ type_ start__ end____ width___ exp.time_
 12 omega    4.00   42.00   1.0000    2.5000
omega____ theta____ kappa____ phi______ frames
    -       40.5047  -99.0000 -120.0000 38

#__ type_ start__ end____ width___ exp.time_
 13 omega   28.00   99.00   1.0000    7.5000
omega____ theta____ kappa____ phi______ frames
    -      103.3446  -94.0000   60.0000 71

#__ type_ start__ end____ width___ exp.time_
 14 omega   32.00   82.00   1.0000    7.5000
omega____ theta____ kappa____ phi______ frames
    -      103.3446  -45.0000  150.0000 50

#__ type_ start__ end____ width___ exp.time_
 15 omega   76.00  173.00   1.0000    7.5000
omega____ theta____ kappa____ phi______ frames
    -      103.3446   45.0000   90.0000 97

#__ type_ start__ end____ width___ exp.time_
 16 omega  111.00  166.00   1.0000    7.5000
omega____ theta____ kappa____ phi______ frames
    -      103.3446  125.0000  120.0000 55

#__ type_ start__ end____ width___ exp.time_
 17 omega  -70.00   30.00   1.0000    2.5000
omega____ theta____ kappa____ phi______ frames
    -      -40.5047   57.0000 -180.0000 100

#__ type_ start__ end____ width___ exp.time_
 18 omega -111.00  -21.00   1.0000    2.5000
omega____ theta____ kappa____ phi______ frames
    -      -40.5047  -57.0000   30.0000 90
;
_diffrn_measurement_device 'four-circle diffractometer'
_diffrn_measurement_device_type 'SuperNova, Dual, Cu at zero, Atlas'
_diffrn_measurement_method '\w scans'
_diffrn_orient_matrix_UB_11 -0.1367547000
_diffrn_orient_matrix_UB_12 -0.0474940000
_diffrn_orient_matrix_UB_13 0.0177915000
_diffrn_orient_matrix_UB_21 -0.0482816000
_diffrn_orient_matrix_UB_22 -0.0107525000
_diffrn_orient_matrix_UB_23 -0.0945790000
_diffrn_orient_matrix_UB_31 0.0454006000
_diffrn_orient_matrix_UB_32 -0.1270832000
_diffrn_orient_matrix_UB_33 -0.0378157000
_diffrn_radiation_monochromator mirror
_diffrn_radiation_probe x-ray
_diffrn_radiation_type CuK\a
_diffrn_radiation_wavelength 1.54184
_diffrn_reflns_av_R_equivalents 0.0318
_diffrn_reflns_av_unetI/netI 0.0309
_diffrn_reflns_Laue_measured_fraction_full 0.995
_diffrn_reflns_Laue_measured_fraction_max 0.969
_diffrn_reflns_limit_h_max 12
_diffrn_reflns_limit_h_min -12
_diffrn_reflns_limit_k_max 9
_diffrn_reflns_limit_k_min -14
_diffrn_reflns_limit_l_max 19
_diffrn_reflns_limit_l_min -18
_diffrn_reflns_number 12438
_diffrn_reflns_point_group_measured_fraction_full 0.590
_diffrn_reflns_point_group_measured_fraction_max 0.572
_diffrn_reflns_theta_full 67.684
_diffrn_reflns_theta_max 71.551
_diffrn_reflns_theta_min 3.905
_diffrn_source 'sealed X-ray tube'
_diffrn_source_type 'SuperNova (Cu) X-ray Source'
_exptl_absorpt_coefficient_mu 2.928
_exptl_absorpt_correction_T_max 1.00000
_exptl_absorpt_correction_T_min 0.70275
_exptl_absorpt_correction_type multi-scan
_exptl_absorpt_process_details
;
CrysAlisPro, Agilent Technologies,
Version 1.171.37.35 (release 13-08-2014 CrysAlis171 .NET)
(compiled Aug 13 2014,18:06:01)
Empirical absorption correction using spherical harmonics,
 implemented in SCALE3 ABSPACK scaling algorithm.
;
_exptl_crystal_colour 'clear light colourless'
_exptl_crystal_colour_lustre clear
_exptl_crystal_colour_modifier light
_exptl_crystal_colour_primary colourless
_exptl_crystal_density_diffrn 1.238
_exptl_crystal_density_meas ?
_exptl_crystal_density_method 'Not measured'
_exptl_crystal_description cube
_exptl_crystal_F_000 706
_exptl_crystal_size_max 0.1
_exptl_crystal_size_mid 0.1
_exptl_crystal_size_min 0.1
_refine_diff_density_max 1.034
_refine_diff_density_min -1.015
_refine_diff_density_rms 0.088
_refine_ls_abs_structure_details
;
 Classical Flack method preferred over Parsons because s.u. lower.
;
_refine_ls_abs_structure_Flack 0.050(5)
_refine_ls_extinction_method none
_refine_ls_goodness_of_fit_ref 1.030
_refine_ls_hydrogen_treatment constr
_refine_ls_matrix_type full
_refine_ls_number_parameters 851
_refine_ls_number_reflns 8179
_refine_ls_number_restraints 3
_refine_ls_restrained_S_all 1.030
_refine_ls_R_factor_all 0.0439
_refine_ls_R_factor_gt 0.0436
_refine_ls_shift/su_max 0.004
_refine_ls_shift/su_mean 0.000
_refine_ls_structure_factor_coef Fsqd
_refine_ls_weighting_details 'w=1/[\s^2^(Fo^2^)+(0.0651P)^2^+4.4633P] where P=(Fo^2^+2Fc^2^)/3'
_refine_ls_weighting_scheme calc
_refine_ls_wR_factor_gt 0.1147
_refine_ls_wR_factor_ref 0.1153
_reflns_Friedel_coverage 0.182
_reflns_Friedel_fraction_full 0.186
_reflns_Friedel_fraction_max 0.176
_reflns_number_gt 8146
_reflns_number_total 8179
_reflns_threshold_expression 'I > 2\s(I)'
_cod_data_source_file c8cc08947g2.cif
_cod_data_source_block R-L-Cd
_cod_depositor_comments
;
The following automatic conversions were performed:

'_chemical_melting_point' value 'Not measured' was changed to '?' -
the value is undefined or not given.

'_exptl_crystal_density_meas' value 'Not measured' was changed to '?'
- the value is perceived as not measured.

Automatic conversion script
Id: cif_fix_values 4973 2017-02-22 13:04:09Z antanas 
;
_cod_database_code 7122897
_shelx_shelxl_version_number 2018/3
_shelx_space_group_comment
;
The symmetry employed for this shelxl refinement is uniquely defined
by the following loop, which should always be used as a source of
symmetry information in preference to the above space-group names.
They are only intended as comments.
;
_shelx_estimated_absorpt_t_max 0.758
_shelx_estimated_absorpt_t_min 0.758
_reflns_odcompleteness_completeness 99.97
_reflns_odcompleteness_iscentric 1
_reflns_odcompleteness_theta 64.99
_olex2_refinement_description
;
1. Fixed Uiso
 At 1.2 times of:
  All C(H) groups, All C(H,H) groups
 At 1.5 times of:
  All C(H,H,H) groups
2.a Secondary CH2 refined with riding coordinates:
 C31(H31A,H31B), C65(H65A,H65B), C33(H33A,H33B), C67(H67A,H67B), C72(H72A,
 H72B), C71(H71A,H71B), C69(H69A,H69B), C70(H70A,H70B)
2.b Aromatic/amide H refined with riding coordinates:
 C36(H36), C35(H35), C7(H7), C46(H46), C30(H30), C15(H15), C61(H61), C8(H8),
 C27(H27), C47(H47), C38(H38), C4(H4), C11(H11), C28(H28), C52(H52), C44(H44),
 C5(H5), C14(H14), C45(H45), C18(H18), C62(H62), C59(H59), C39(H39), C19(H19),
 C41(H41), C29(H29), C56(H56), C2(H2), C25(H25), C64(H64), C24(H24), C63(H63),
 C22(H22), C58(H58), C1(H1), C53(H53)
2.c Idealised Me refined as rotating group:
 C32(H32A,H32B,H32C), C66(H66A,H66B,H66C), C68(H68A,H68B,H68C), C34(H34A,H34B,
 H34C)
;
_smtbx_masks_void_probe_radius 1.227
_smtbx_masks_void_truncation_radius 1.2
_olex2_submission_special_instructions 'No special instructions were received'

loop_
_space_group_symop_operation_xyz
'x, y, z'

loop_
_atom_site_label
_atom_site_type_symbol
_atom_site_fract_x
_atom_site_fract_y
_atom_site_fract_z
_atom_site_U_iso_or_equiv
_atom_site_adp_type
_atom_site_occupancy
_atom_site_site_symmetry_order
_atom_site_calc_flag
_atom_site_refinement_flags_posn
Cd1 Cd 0.41707(2) 0.49297(2) 0.53468(2) 0.01562(10) Uani 1 1 d .
O13 O 1.1394(5) 1.4636(4) 0.8285(3) 0.0267(10) Uani 1 1 d .
O11 O 1.2894(4) 1.1730(4) 0.6616(3) 0.0209(9) Uani 1 1 d .
O9 O -0.5244(4) -0.3208(4) 0.2873(3) 0.0251(10) Uani 1 1 d .
O7 O -0.1669(4) -0.4166(4) 0.3336(3) 0.0203(9) Uani 1 1 d .
O1 O 0.5973(5) 0.3767(4) 0.4821(3) 0.0245(10) Uani 1 1 d .
O12 O 1.3273(5) 0.9735(4) 0.5940(3) 0.0289(10) Uani 1 1 d .
O8 O -0.0294(4) -0.5659(4) 0.3377(3) 0.0256(10) Uani 1 1 d .
O5 O 0.7677(4) 0.3305(5) 0.5427(3) 0.0348(12) Uani 1 1 d .
O2 O 0.2499(5) 0.5990(5) 0.6397(3) 0.0302(11) Uani 1 1 d .
O4 O 0.5757(5) 0.2559(4) 0.5561(3) 0.0296(10) Uani 1 1 d .
N1 N 0.5487(6) 0.6604(6) 0.5475(4) 0.0208(13) Uani 1 1 d .
O3 O 0.2180(6) 0.6065(5) 0.5082(4) 0.0370(12) Uani 1 1 d .
N2 N 0.2753(6) 0.3280(5) 0.5124(4) 0.0166(12) Uani 1 1 d .
N3 N -0.4963(6) -0.4892(5) -0.3220(3) 0.0206(11) Uani 1 1 d .
N4 N 1.3940(6) 1.4391(5) 1.3750(3) 0.0213(11) Uani 1 1 d .
C36 C 0.0661(7) 0.2330(7) 0.5259(5) 0.0174(14) Uani 1 1 d .
H36 H -0.009847 0.234542 0.558567 0.021 Uiso 1 1 calc R
N5 N 0.6478(5) 0.3212(5) 0.5288(4) 0.0200(11) Uani 1 1 d .
C35 C 0.1597(7) 0.3272(7) 0.5528(5) 0.0173(14) Uani 1 1 d .
H35 H 0.141412 0.393703 0.601636 0.021 Uiso 1 1 calc R
O10 O -0.7235(5) -0.2338(5) 0.2868(4) 0.0350(12) Uani 1 1 d .
O14 O 1.0090(5) 1.6257(5) 0.8908(4) 0.0384(12) Uani 1 1 d .
C10 C 0.8724(6) 1.1757(6) 0.7099(4) 0.0197(12) Uani 1 1 d .
N6 N 0.1764(6) 0.6260(5) 0.5870(4) 0.0249(12) Uani 1 1 d .
C9 C 0.9999(6) 1.1595(6) 0.7404(4) 0.0152(13) Uani 1 1 d .
C7 C 0.9451(6) 0.9476(6) 0.6894(4) 0.0206(12) Uani 1 1 d .
H7 H 0.969379 0.872244 0.683130 0.025 Uiso 1 1 calc R
O6 O 0.0708(5) 0.6715(5) 0.6108(4) 0.0447(14) Uani 1 1 d .
C46 C -0.3723(6) -0.0333(6) 0.4310(4) 0.0211(12) Uani 1 1 d .
H46 H -0.394685 0.036480 0.475122 0.025 Uiso 1 1 calc R
C31 C 1.3617(6) 1.0884(6) 0.5980(4) 0.0236(13) Uani 1 1 d .
H31A H 1.346540 1.093564 0.539379 0.028 Uiso 1 1 calc R
H31B H 1.455031 1.105979 0.613099 0.028 Uiso 1 1 calc R
C30 C 1.2462(7) 1.3708(7) 1.2475(5) 0.0267(14) Uani 1 1 d .
H30 H 1.160204 1.346516 1.225958 0.032 Uiso 1 1 calc R
C15 C 0.8358(6) 1.2909(5) 0.7209(4) 0.0190(12) Uani 1 1 d .
H15 H 0.752596 1.301754 0.701411 0.023 Uiso 1 1 calc R
C12 C 1.0889(6) 1.2606(6) 0.7800(4) 0.0178(13) Uani 1 1 d .
C61 C -0.3390(7) -0.4097(7) -0.1977(5) 0.0288(15) Uani 1 1 d .
H61 H -0.257860 -0.370015 -0.176154 0.035 Uiso 1 1 calc R
C8 C 1.0328(6) 1.0430(6) 0.7292(4) 0.0197(12) Uani 1 1 d .
H8 H 1.115116 1.030822 0.749011 0.024 Uiso 1 1 calc R
C48 C -0.4323(7) -0.2278(6) 0.3267(4) 0.0212(14) Uani 1 1 d .
C42 C -0.2401(6) -0.0470(6) 0.4032(4) 0.0184(12) Uani 1 1 d .
C27 C 1.4711(6) 1.4067(6) 1.2259(4) 0.0208(12) Uani 1 1 d .
H27 H 1.541429 1.409730 1.189509 0.025 Uiso 1 1 calc R
C49 C -0.3046(6) -0.2472(6) 0.2977(4) 0.0149(12) Uani 1 1 d .
C60 C -0.4197(6) -0.4475(6) -0.1428(4) 0.0198(12) Uani 1 1 d .
C32 C 1.2096(7) 0.9250(6) 0.5417(4) 0.0299(14) Uani 1 1 d .
H32A H 1.225139 0.914198 0.479940 0.045 Uiso 1 1 calc GR
H32B H 1.140299 0.977942 0.563124 0.045 Uiso 1 1 calc GR
H32C H 1.184279 0.850139 0.546678 0.045 Uiso 1 1 calc GR
C47 C -0.4671(6) -0.1216(6) 0.3936(4) 0.0215(13) Uani 1 1 d .
H47 H -0.553873 -0.112171 0.411884 0.026 Uiso 1 1 calc R
C37 C 0.0875(7) 0.1365(7) 0.4496(5) 0.0188(15) Uani 1 1 d .
C51 C -0.2004(6) -0.4384(6) 0.2456(4) 0.0195(13) Uani 1 1 d .
C38 C 0.2083(7) 0.1365(6) 0.4075(4) 0.0225(13) Uani 1 1 d .
H38 H 0.227832 0.072237 0.357230 0.027 Uiso 1 1 calc R
C4 C 0.5908(7) 0.8679(6) 0.6349(5) 0.0238(14) Uani 1 1 d .
H4 H 0.557882 0.939424 0.669745 0.029 Uiso 1 1 calc R
C11 C 0.7853(6) 1.0753(5) 0.6690(4) 0.0183(12) Uani 1 1 d .
H11 H 0.702538 1.086030 0.648835 0.022 Uiso 1 1 calc R
C28 C 1.4912(6) 1.4375(6) 1.3179(4) 0.0206(12) Uani 1 1 d .
H28 H 1.576886 1.458220 1.341265 0.025 Uiso 1 1 calc R
C52 C -0.1649(6) -0.5433(6) 0.1768(4) 0.0221(12) Uani 1 1 d .
H52 H -0.116301 -0.597130 0.191420 0.027 Uiso 1 1 calc R
C44 C -0.0728(6) -0.1645(5) 0.3115(4) 0.0176(12) Uani 1 1 d .
H44 H -0.048221 -0.234088 0.268093 0.021 Uiso 1 1 calc R
C55 C -0.3102(6) -0.3788(6) 0.1347(4) 0.0173(12) Uani 1 1 d .
C5 C 0.5078(7) 0.7682(6) 0.5987(5) 0.0244(14) Uani 1 1 d .
H5 H 0.418253 0.774808 0.609863 0.029 Uiso 1 1 calc R
C14 C 0.9216(7) 1.3855(6) 0.7596(4) 0.0236(13) Uani 1 1 d .
H14 H 0.896015 1.461033 0.767737 0.028 Uiso 1 1 calc R
C45 C 0.0211(6) -0.0730(6) 0.3494(4) 0.0213(13) Uani 1 1 d .
H45 H 0.108724 -0.082268 0.333067 0.026 Uiso 1 1 calc R
C40 C -0.0154(7) 0.0326(7) 0.4118(5) 0.0207(15) Uani 1 1 d .
C18 C 1.4493(6) 1.1873(6) 0.7813(4) 0.0246(13) Uani 1 1 d .
H18 H 1.513944 1.156038 0.739901 0.030 Uiso 1 1 calc R
C62 C -0.3805(6) -0.4319(6) -0.2862(4) 0.0225(14) Uani 1 1 d .
H62 H -0.325103 -0.405663 -0.322402 0.027 Uiso 1 1 calc R
C59 C -0.3824(7) -0.2997(6) 0.1085(4) 0.0240(13) Uani 1 1 d .
H59 H -0.407239 -0.230543 0.152324 0.029 Uiso 1 1 calc R
C39 C 0.2984(6) 0.2325(6) 0.4409(4) 0.0209(13) Uani 1 1 d .
H39 H 0.378425 0.230655 0.412535 0.025 Uiso 1 1 calc R
C19 C 1.4782(6) 1.2202(6) 0.8713(4) 0.0256(14) Uani 1 1 d .
H19 H 1.562988 1.212831 0.890286 0.031 Uiso 1 1 calc R
C17 C 1.3213(7) 1.2005(6) 0.7505(4) 0.0201(14) Uani 1 1 d .
C3 C 0.7259(7) 0.8596(7) 0.6182(5) 0.0184(15) Uani 1 1 d .
C20 C 1.3823(6) 1.2647(6) 0.9350(4) 0.0228(13) Uani 1 1 d .
C41 C -0.1426(6) 0.0466(5) 0.4401(4) 0.0174(11) Uani 1 1 d .
H41 H -0.164912 0.117127 0.483396 0.021 Uiso 1 1 calc R
C26 C 1.3431(6) 1.3709(6) 1.1883(4) 0.0244(13) Uani 1 1 d .
C29 C 1.2729(6) 1.4056(6) 1.3384(4) 0.0193(13) Uani 1 1 d .
H29 H 1.203288 1.405867 1.376103 0.023 Uiso 1 1 calc R
C13 C 1.0504(7) 1.3704(6) 0.7879(5) 0.0232(14) Uani 1 1 d .
O15 O 0.3746(9) 0.8230(8) 0.9194(5) 0.072(2) Uani 1 1 d .
C21 C 1.2527(6) 1.2794(6) 0.9065(4) 0.0239(13) Uani 1 1 d .
C56 C -0.3101(6) -0.5043(5) -0.0252(4) 0.0207(12) Uani 1 1 d .
H56 H -0.284938 -0.572141 -0.070288 0.025 Uiso 1 1 calc R
C2 C 0.7676(7) 0.7542(8) 0.5638(5) 0.0241(17) Uani 1 1 d .
H2 H 0.856223 0.746965 0.549699 0.029 Uiso 1 1 calc R
C25 C 1.1576(6) 1.3251(6) 0.9710(4) 0.0231(13) Uani 1 1 d .
H25 H 1.073764 1.336528 0.952982 0.028 Uiso 1 1 calc R
C23 C 1.3162(6) 1.3384(6) 1.0904(4) 0.0229(13) Uani 1 1 d .
C6 C 0.8187(7) 0.9617(8) 0.6578(5) 0.0226(16) Uani 1 1 d .
C64 C -0.5385(7) -0.5080(6) -0.1802(5) 0.0286(15) Uani 1 1 d .
H64 H -0.595168 -0.536665 -0.145959 0.034 Uiso 1 1 calc R
C16 C 1.2231(6) 1.2459(5) 0.8121(4) 0.0187(12) Uani 1 1 d .
C24 C 1.1872(6) 1.3533(6) 1.0608(4) 0.0242(13) Uani 1 1 d .
H24 H 1.122611 1.382380 1.102782 0.029 Uiso 1 1 calc R
C63 C -0.5719(6) -0.5253(6) -0.2677(4) 0.0242(13) Uani 1 1 d .
H63 H -0.652622 -0.564804 -0.290445 0.029 Uiso 1 1 calc R
C54 C -0.2735(6) -0.4840(6) 0.0659(4) 0.0200(12) Uani 1 1 d .
C50 C -0.2719(5) -0.3579(5) 0.2259(4) 0.0145(11) Uani 1 1 d .
C65 C -0.0365(6) -0.4480(7) 0.3516(4) 0.0263(14) Uani 1 1 d .
H65A H 0.025884 -0.426503 0.313243 0.032 Uiso 1 1 calc R
H65B H -0.010487 -0.402418 0.413348 0.032 Uiso 1 1 calc R
C22 C 1.4116(6) 1.2968(6) 1.0291(4) 0.0241(13) Uani 1 1 d .
H22 H 1.496044 1.289144 1.048445 0.029 Uiso 1 1 calc R
C57 C -0.3816(6) -0.4255(6) -0.0471(4) 0.0216(12) Uani 1 1 d .
C43 C -0.2069(7) -0.1539(7) 0.3381(4) 0.0200(14) Uani 1 1 d .
C66 C -0.0937(7) -0.6006(7) 0.4047(5) 0.0291(14) Uani 1 1 d .
H66A H -0.070188 -0.678555 0.398956 0.044 Uiso 1 1 calc GR
H66B H -0.187532 -0.600576 0.396968 0.044 Uiso 1 1 calc GR
H66C H -0.066712 -0.546117 0.463091 0.044 Uiso 1 1 calc GR
C58 C -0.4169(7) -0.3209(6) 0.0218(4) 0.0252(14) Uani 1 1 d .
H58 H -0.464218 -0.266260 0.007218 0.030 Uiso 1 1 calc R
C33 C 1.1086(7) 1.5810(6) 0.8333(5) 0.0300(14) Uani 1 1 d .
H33A H 1.187115 1.633622 0.852759 0.036 Uiso 1 1 calc R
H33B H 1.083304 1.578395 0.773765 0.036 Uiso 1 1 calc R
C67 C -0.6560(6) -0.3099(7) 0.3171(5) 0.0295(15) Uani 1 1 d .
H67A H -0.702356 -0.387222 0.295906 0.035 Uiso 1 1 calc R
H67B H -0.655053 -0.280748 0.382218 0.035 Uiso 1 1 calc R
C1 C 0.6777(8) 0.6566(8) 0.5289(6) 0.0284(18) Uani 1 1 d .
H1 H 0.708527 0.585768 0.491152 0.034 Uiso 1 1 calc R
C68 C -0.7523(8) -0.2824(9) 0.1928(5) 0.048(2) Uani 1 1 d .
H68A H -0.682090 -0.329937 0.163083 0.072 Uiso 1 1 calc GR
H68B H -0.760962 -0.219534 0.170008 0.072 Uiso 1 1 calc GR
H68C H -0.833393 -0.330365 0.182012 0.072 Uiso 1 1 calc GR
C53 C -0.2013(6) -0.5658(6) 0.0894(4) 0.0239(13) Uani 1 1 d .
H53 H -0.178584 -0.635312 0.045105 0.029 Uiso 1 1 calc R
C72 C 0.3876(9) 0.8158(8) 0.8299(7) 0.048(2) Uani 1 1 d .
H72A H 0.377249 0.733940 0.790146 0.058 Uiso 1 1 calc R
H72B H 0.474515 0.847198 0.821782 0.058 Uiso 1 1 calc R
C71 C 0.2864(11) 0.8838(10) 0.8084(7) 0.060(3) Uani 1 1 d .
H71A H 0.326481 0.945198 0.789323 0.072 Uiso 1 1 calc R
H71B H 0.227268 0.832799 0.760846 0.072 Uiso 1 1 calc R
C34 C 1.0388(11) 1.6476(9) 0.9830(5) 0.053(2) Uani 1 1 d .
H34A H 1.007822 1.580678 0.997935 0.079 Uiso 1 1 calc GR
H34B H 0.996195 1.716356 1.019690 0.079 Uiso 1 1 calc GR
H34C H 1.132502 1.660451 0.993634 0.079 Uiso 1 1 calc GR
C69 C 0.288(2) 0.9131(13) 0.9564(10) 0.110(7) Uani 1 1 d .
H69A H 0.227227 0.890481 0.995140 0.132 Uiso 1 1 calc R
H69B H 0.337638 0.984952 0.992519 0.132 Uiso 1 1 calc R
C70 C 0.217(2) 0.9341(16) 0.8891(11) 0.115(6) Uani 1 1 d .
H70A H 0.210956 1.018352 0.903089 0.138 Uiso 1 1 calc R
H70B H 0.128124 0.897654 0.883029 0.138 Uiso 1 1 calc R

loop_
_atom_site_aniso_label
_atom_site_aniso_U_11
_atom_site_aniso_U_22
_atom_site_aniso_U_33
_atom_site_aniso_U_23
_atom_site_aniso_U_13
_atom_site_aniso_U_12
Cd1 0.01506(16) 0.01686(18) 0.01466(16) 0.00542(12) -0.00312(11) 0.00000(12)
O13 0.027(2) 0.019(2) 0.032(2) 0.0056(19) -0.0080(18) -0.0024(18)
O11 0.022(2) 0.025(2) 0.0154(19) 0.0067(18) -0.0010(16) 0.0022(18)
O9 0.0113(19) 0.025(2) 0.033(2) 0.002(2) 0.0007(17) -0.0007(17)
O7 0.018(2) 0.025(2) 0.019(2) 0.0081(18) -0.0018(16) 0.0095(18)
O1 0.019(2) 0.031(3) 0.031(2) 0.018(2) 0.0034(19) 0.017(2)
O12 0.036(3) 0.027(3) 0.024(2) 0.010(2) -0.0065(19) 0.008(2)
O8 0.019(2) 0.034(3) 0.030(2) 0.018(2) 0.0040(17) 0.0139(19)
O5 0.015(2) 0.063(4) 0.036(3) 0.027(3) -0.0045(18) 0.006(2)
O2 0.030(2) 0.032(3) 0.034(3) 0.019(2) -0.002(2) 0.004(2)
O4 0.029(2) 0.025(2) 0.037(3) 0.014(2) 0.000(2) -0.001(2)
N1 0.022(3) 0.021(3) 0.021(3) 0.010(2) -0.001(2) -0.004(2)
O3 0.042(3) 0.034(3) 0.031(3) 0.007(2) -0.001(2) -0.001(2)
N2 0.019(3) 0.014(3) 0.017(3) 0.006(2) 0.000(2) -0.002(2)
N3 0.030(3) 0.018(3) 0.013(2) 0.003(2) -0.007(2) 0.003(2)
N4 0.027(3) 0.025(3) 0.012(2) 0.007(2) -0.003(2) 0.003(2)
C36 0.016(3) 0.020(3) 0.013(3) 0.002(3) 0.001(2) 0.002(3)
N5 0.017(2) 0.024(3) 0.019(3) 0.007(2) -0.003(2) 0.006(2)
C35 0.016(3) 0.020(4) 0.019(3) 0.010(3) 0.001(2) 0.002(3)
O10 0.018(2) 0.036(3) 0.042(3) 0.001(2) -0.0026(19) 0.013(2)
O14 0.040(3) 0.026(3) 0.038(3) -0.003(2) -0.001(2) 0.000(2)
C10 0.022(3) 0.025(3) 0.012(2) 0.006(2) -0.002(2) 0.002(2)
N6 0.025(3) 0.016(3) 0.032(3) 0.006(2) -0.003(2) 0.003(2)
C9 0.016(3) 0.015(3) 0.011(3) 0.002(2) 0.002(2) 0.001(2)
C7 0.018(3) 0.017(3) 0.026(3) 0.006(2) 0.000(2) 0.001(2)
O6 0.026(3) 0.044(3) 0.062(4) 0.013(3) 0.004(2) 0.016(2)
C46 0.023(3) 0.016(3) 0.021(3) 0.002(2) 0.004(2) 0.009(2)
C31 0.017(3) 0.036(4) 0.017(3) 0.008(3) 0.003(2) 0.004(3)
C30 0.016(3) 0.036(4) 0.025(3) 0.007(3) -0.005(2) -0.005(3)
C15 0.014(3) 0.021(3) 0.022(3) 0.007(2) -0.002(2) 0.006(2)
C12 0.017(3) 0.024(3) 0.013(3) 0.009(2) -0.003(2) 0.001(3)
C61 0.027(4) 0.039(4) 0.023(3) 0.015(3) -0.010(3) -0.006(3)
C8 0.013(3) 0.025(3) 0.024(3) 0.011(3) 0.000(2) 0.004(2)
C48 0.019(3) 0.021(3) 0.018(3) 0.001(3) 0.005(2) -0.002(3)
C42 0.019(3) 0.023(3) 0.013(3) 0.006(2) -0.001(2) 0.002(2)
C27 0.017(3) 0.029(3) 0.017(3) 0.009(3) 0.003(2) 0.002(2)
C49 0.013(3) 0.020(3) 0.012(3) 0.006(2) -0.005(2) 0.000(2)
C60 0.022(3) 0.018(3) 0.019(3) 0.006(2) -0.001(2) 0.006(2)
C32 0.039(4) 0.025(3) 0.023(3) 0.004(3) 0.001(3) 0.001(3)
C47 0.016(3) 0.022(3) 0.021(3) 0.001(3) 0.004(2) -0.003(2)
C37 0.018(3) 0.017(4) 0.023(3) 0.010(3) -0.001(2) 0.000(3)
C51 0.015(3) 0.025(4) 0.020(3) 0.011(3) -0.008(2) 0.001(3)
C38 0.023(3) 0.023(3) 0.021(3) 0.006(3) 0.006(2) 0.005(3)
C4 0.020(3) 0.018(3) 0.035(4) 0.010(3) 0.004(3) 0.002(3)
C11 0.014(3) 0.022(3) 0.020(3) 0.007(2) 0.000(2) 0.000(2)
C28 0.016(3) 0.027(3) 0.022(3) 0.013(3) -0.006(2) -0.005(2)
C52 0.027(3) 0.023(3) 0.019(3) 0.010(2) -0.001(2) 0.009(3)
C44 0.021(3) 0.011(3) 0.018(3) 0.001(2) 0.003(2) 0.003(2)
C55 0.019(3) 0.020(3) 0.015(3) 0.008(2) 0.002(2) 0.001(2)
C5 0.019(3) 0.018(3) 0.033(4) 0.006(3) -0.005(3) -0.003(3)
C14 0.021(3) 0.022(3) 0.028(3) 0.009(3) -0.001(3) 0.005(3)
C45 0.016(3) 0.026(3) 0.023(3) 0.010(3) -0.002(2) 0.004(2)
C40 0.023(4) 0.022(4) 0.018(3) 0.010(3) -0.010(3) -0.007(3)
C18 0.018(3) 0.031(4) 0.024(3) 0.008(3) 0.003(2) 0.011(3)
C62 0.013(3) 0.035(4) 0.018(3) 0.008(3) -0.002(2) -0.003(3)
C59 0.038(4) 0.018(3) 0.016(3) 0.004(2) -0.003(3) 0.006(3)
C39 0.017(3) 0.025(3) 0.021(3) 0.008(3) 0.008(2) 0.008(3)
C19 0.015(3) 0.029(4) 0.028(3) 0.004(3) -0.002(2) 0.008(3)
C17 0.020(3) 0.017(3) 0.020(3) 0.005(2) 0.000(3) -0.006(3)
C3 0.023(3) 0.016(3) 0.015(3) 0.005(3) -0.002(2) 0.003(3)
C20 0.016(3) 0.033(4) 0.022(3) 0.013(3) -0.004(2) 0.000(3)
C41 0.020(3) 0.017(3) 0.012(3) 0.001(2) 0.000(2) 0.002(2)
C26 0.022(3) 0.030(4) 0.022(3) 0.012(3) -0.006(2) -0.003(3)
C29 0.013(3) 0.028(3) 0.018(3) 0.010(3) -0.004(2) -0.003(3)
C13 0.026(3) 0.019(3) 0.024(3) 0.009(3) -0.006(3) -0.007(3)
O15 0.081(5) 0.092(6) 0.056(4) 0.039(4) 0.009(4) 0.033(5)
C21 0.014(3) 0.036(4) 0.025(3) 0.016(3) -0.009(2) -0.004(3)
C56 0.022(3) 0.015(3) 0.018(3) -0.003(2) 0.000(2) 0.007(2)
C2 0.014(3) 0.029(4) 0.029(4) 0.010(3) 0.005(3) 0.002(3)
C25 0.016(3) 0.030(4) 0.025(3) 0.013(3) -0.007(2) 0.000(3)
C23 0.018(3) 0.032(4) 0.023(3) 0.015(3) -0.005(2) -0.002(3)
C6 0.015(3) 0.037(4) 0.016(3) 0.011(3) -0.003(2) -0.010(3)
C64 0.029(3) 0.033(4) 0.027(3) 0.018(3) -0.011(3) -0.014(3)
C16 0.017(3) 0.019(3) 0.018(3) 0.004(2) 0.000(2) 0.000(2)
C24 0.013(3) 0.033(4) 0.025(3) 0.009(3) 0.002(2) 0.002(3)
C63 0.026(3) 0.025(3) 0.020(3) 0.007(3) -0.006(2) -0.005(3)
C54 0.018(3) 0.025(3) 0.017(3) 0.007(2) -0.001(2) 0.003(2)
C50 0.015(3) 0.017(3) 0.013(3) 0.008(2) -0.004(2) -0.004(2)
C65 0.018(3) 0.040(4) 0.028(3) 0.020(3) -0.005(2) 0.004(3)
C22 0.016(3) 0.029(4) 0.024(3) 0.006(3) -0.006(2) 0.002(3)
C57 0.025(3) 0.020(3) 0.019(3) 0.006(3) -0.005(2) -0.002(3)
C43 0.020(3) 0.029(4) 0.014(3) 0.010(3) -0.003(2) 0.003(3)
C66 0.026(3) 0.039(4) 0.029(3) 0.019(3) -0.001(3) 0.010(3)
C58 0.026(3) 0.029(4) 0.024(3) 0.012(3) -0.005(3) 0.012(3)
C33 0.032(3) 0.020(3) 0.036(4) 0.007(3) -0.002(3) -0.002(3)
C67 0.017(3) 0.031(4) 0.034(3) 0.003(3) 0.003(2) 0.001(3)
C1 0.028(4) 0.018(4) 0.031(4) -0.001(3) 0.005(3) 0.005(3)
C68 0.032(4) 0.066(6) 0.036(4) 0.003(4) -0.007(3) 0.018(4)
C53 0.027(3) 0.029(4) 0.014(3) 0.005(2) 0.003(2) 0.010(3)
C72 0.052(5) 0.031(4) 0.065(6) 0.019(4) 0.013(4) 0.009(4)
C71 0.062(6) 0.060(6) 0.066(6) 0.032(5) -0.004(5) 0.023(5)
C34 0.069(6) 0.045(5) 0.030(4) -0.004(4) 0.008(4) -0.005(4)
C69 0.189(18) 0.079(9) 0.079(9) 0.033(8) 0.032(10) 0.097(11)
C70 0.154(17) 0.095(11) 0.103(11) 0.034(9) 0.029(11) 0.082(12)

loop_
_atom_type_symbol
_atom_type_description
_atom_type_scat_dispersion_real
_atom_type_scat_dispersion_imag
_atom_type_scat_source
C C 0.0181 0.0091 'International Tables Vol C Tables 4.2.6.8 and 6.1.1.4'
H H 0.0000 0.0000 'International Tables Vol C Tables 4.2.6.8 and 6.1.1.4'
Cd Cd 0.1185 4.6533 'International Tables Vol C Tables 4.2.6.8 and 6.1.1.4'
N N 0.0311 0.0180 'International Tables Vol C Tables 4.2.6.8 and 6.1.1.4'
O O 0.0492 0.0322 'International Tables Vol C Tables 4.2.6.8 and 6.1.1.4'

loop_
_geom_angle_atom_site_label_1
_geom_angle_atom_site_label_2
_geom_angle_atom_site_label_3
_geom_angle
_geom_angle_site_symmetry_1
_geom_angle_site_symmetry_3
O1 Cd1 O2 158.67(15) . .
O1 Cd1 O3 151.27(17) . .
O1 Cd1 N3 83.58(19) . 1_666
O1 Cd1 N4 77.32(19) . 1_444
O2 Cd1 O3 49.97(17) . .
N1 Cd1 O1 89.8(2) . .
N1 Cd1 O2 95.3(2) . .
N1 Cd1 O3 86.8(2) . .
N1 Cd1 N2 175.2(2) . .
N1 Cd1 N3 86.9(2) . 1_666
N1 Cd1 N4 92.0(2) . 1_444
N2 Cd1 O1 92.1(2) . .
N2 Cd1 O2 84.49(19) . .
N2 Cd1 O3 89.4(2) . .
N2 Cd1 N3 97.7(2) . 1_666
N2 Cd1 N4 84.1(2) . 1_444
N3 Cd1 O2 76.05(19) 1_666 .
N3 Cd1 O3 124.64(19) 1_666 .
N3 Cd1 N4 160.88(17) 1_666 1_444
N4 Cd1 O2 123.03(19) 1_444 .
N4 Cd1 O3 74.30(19) 1_444 .
C13 O13 C33 119.2(5) . .
C17 O11 C31 118.1(5) . .
C48 O9 C67 118.7(5) . .
C51 O7 C65 116.6(5) . .
N5 O1 Cd1 120.6(4) . .
C31 O12 C32 112.5(5) . .
C65 O8 C66 113.3(5) . .
N6 O2 Cd1 100.2(4) . .
C5 N1 Cd1 119.0(5) . .
C1 N1 Cd1 122.5(6) . .
C1 N1 C5 115.8(7) . .
N6 O3 Cd1 92.5(4) . .
C35 N2 Cd1 125.5(5) . .
C39 N2 Cd1 115.9(4) . .
C39 N2 C35 117.1(6) . .
C62 N3 Cd1 124.7(4) . 1_444
C63 N3 Cd1 118.9(4) . 1_444
C63 N3 C62 115.9(5) . .
C28 N4 Cd1 126.5(4) . 1_666
C29 N4 Cd1 117.3(4) . 1_666
C29 N4 C28 116.2(5) . .
C35 C36 H36 120.5 . .
C37 C36 H36 120.5 . .
C37 C36 C35 118.9(7) . .
O5 N5 O1 119.2(6) . .
O5 N5 O4 121.1(6) . .
O4 N5 O1 119.6(5) . .
N2 C35 C36 123.8(7) . .
N2 C35 H35 118.1 . .
C36 C35 H35 118.1 . .
C67 O10 C68 112.4(6) . .
C33 O14 C34 115.2(7) . .
C15 C10 C9 119.7(6) . .
C15 C10 C11 121.4(6) . .
C11 C10 C9 118.9(6) . .
O2 N6 O3 116.6(6) . .
O6 N6 O2 121.9(6) . .
O6 N6 O3 121.5(7) . .
C10 C9 C12 118.9(6) . .
C8 C9 C10 118.1(6) . .
C8 C9 C12 122.9(6) . .
C8 C7 H7 119.3 . .
C8 C7 C6 121.4(6) . .
C6 C7 H7 119.3 . .
C42 C46 H46 119.7 . .
C47 C46 H46 119.7 . .
C47 C46 C42 120.6(6) . .
O11 C31 H31A 109.1 . .
O11 C31 H31B 109.1 . .
O12 C31 O11 112.5(5) . .
O12 C31 H31A 109.1 . .
O12 C31 H31B 109.1 . .
H31A C31 H31B 107.8 . .
C26 C30 H30 119.2 . .
C26 C30 C29 121.6(6) . .
C29 C30 H30 119.2 . .
C10 C15 H15 119.9 . .
C14 C15 C10 120.2(6) . .
C14 C15 H15 119.9 . .
C9 C12 C16 119.9(6) . .
C13 C12 C9 119.6(6) . .
C13 C12 C16 120.5(6) . .
C60 C61 H61 120.5 . .
C60 C61 C62 119.1(6) . .
C62 C61 H61 120.5 . .
C9 C8 H8 119.4 . .
C7 C8 C9 121.3(6) . .
C7 C8 H8 119.4 . .
O9 C48 C47 121.8(6) . .
C49 C48 O9 115.5(6) . .
C49 C48 C47 122.7(6) . .
C46 C42 C41 120.5(6) . .
C43 C42 C46 119.2(6) . .
C43 C42 C41 120.4(6) . .
C28 C27 H27 120.3 . .
C28 C27 C26 119.4(5) . .
C26 C27 H27 120.3 . .
C48 C49 C50 121.5(5) . .
C48 C49 C43 116.9(6) . .
C43 C49 C50 121.6(6) . .
C61 C60 C64 117.1(6) . .
C61 C60 C57 121.7(6) . .
C64 C60 C57 121.1(6) . .
O12 C32 H32A 109.5 . .
O12 C32 H32B 109.5 . .
O12 C32 H32C 109.5 . .
H32A C32 H32B 109.5 . .
H32A C32 H32C 109.5 . .
H32B C32 H32C 109.5 . .
C46 C47 C48 119.4(6) . .
C46 C47 H47 120.3 . .
C48 C47 H47 120.3 . .
C36 C37 C38 117.4(7) . .
C36 C37 C40 122.1(7) . .
C38 C37 C40 120.5(7) . .
O7 C51 C52 121.0(6) . .
C50 C51 O7 118.2(6) . .
C50 C51 C52 120.8(6) . .
C37 C38 H38 120.1 . .
C39 C38 C37 119.7(6) . .
C39 C38 H38 120.1 . .
C5 C4 H4 120.7 . .
C5 C4 C3 118.7(7) . .
C3 C4 H4 120.7 . .
C10 C11 H11 118.7 . .
C6 C11 C10 122.5(6) . .
C6 C11 H11 118.7 . .
N4 C28 C27 123.7(5) . .
N4 C28 H28 118.2 . .
C27 C28 H28 118.2 . .
C51 C52 H52 119.7 . .
C53 C52 C51 120.7(6) . .
C53 C52 H52 119.7 . .
C45 C44 H44 119.5 . .
C45 C44 C43 121.0(6) . .
C43 C44 H44 119.5 . .
C59 C55 C54 117.5(6) . .
C59 C55 C50 123.2(6) . .
C54 C55 C50 119.2(6) . .
N1 C5 C4 124.0(6) . .
N1 C5 H5 118.0 . .
C4 C5 H5 118.0 . .
C15 C14 H14 119.6 . .
C15 C14 C13 120.7(6) . .
C13 C14 H14 119.6 . .
C44 C45 H45 120.0 . .
C44 C45 C40 119.9(6) . .
C40 C45 H45 120.0 . .
C45 C40 C37 119.8(7) . .
C41 C40 C37 119.0(7) . .
C41 C40 C45 121.2(6) . .
C19 C18 H18 119.6 . .
C19 C18 C17 120.7(6) . .
C17 C18 H18 119.6 . .
N3 C62 C61 123.7(6) . .
N3 C62 H62 118.1 . .
C61 C62 H62 118.1 . .
C55 C59 H59 118.9 . .
C58 C59 C55 122.3(6) . .
C58 C59 H59 118.9 . .
N2 C39 C38 122.9(6) . .
N2 C39 H39 118.6 . .
C38 C39 H39 118.6 . .
C18 C19 H19 119.5 . .
C18 C19 C20 121.0(6) . .
C20 C19 H19 119.5 . .
O11 C17 C18 122.8(6) . .
O11 C17 C16 117.2(6) . .
C16 C17 C18 120.0(6) . .
C4 C3 C6 120.8(7) . .
C2 C3 C4 118.1(7) . .
C2 C3 C6 121.1(7) . .
C19 C20 C21 119.9(6) . .
C19 C20 C22 121.1(6) . .
C21 C20 C22 119.0(6) . .
C42 C41 H41 120.1 . .
C40 C41 C42 119.8(6) . .
C40 C41 H41 120.1 . .
C30 C26 C27 115.8(6) . .
C30 C26 C23 122.7(6) . .
C27 C26 C23 121.4(6) . .
N4 C29 C30 123.2(6) . .
N4 C29 H29 118.4 . .
C30 C29 H29 118.4 . .
O13 C13 C12 116.5(6) . .
O13 C13 C14 122.6(6) . .
C12 C13 C14 120.8(6) . .
C69 O15 C72 104.8(8) . .
C20 C21 C16 119.0(6) . .
C25 C21 C20 119.4(6) . .
C25 C21 C16 121.6(6) . .
C54 C56 H56 119.5 . .
C57 C56 H56 119.5 . .
C57 C56 C54 120.9(6) . .
C3 C2 H2 119.9 . .
C3 C2 C1 120.1(7) . .
C1 C2 H2 119.9 . .
C21 C25 H25 119.7 . .
C24 C25 C21 120.6(6) . .
C24 C25 H25 119.7 . .
C24 C23 C26 118.6(6) . .
C22 C23 C26 121.6(6) . .
C22 C23 C24 119.8(6) . .
C7 C6 C3 120.4(7) . .
C11 C6 C7 117.8(6) . .
C11 C6 C3 121.8(7) . .
C60 C64 H64 120.1 . .
C63 C64 C60 119.9(6) . .
C63 C64 H64 120.1 . .
C17 C16 C12 120.2(5) . .
C17 C16 C21 119.4(6) . .
C21 C16 C12 120.4(5) . .
C25 C24 C23 120.8(6) . .
C25 C24 H24 119.6 . .
C23 C24 H24 119.6 . .
N3 C63 C64 124.2(6) . .
N3 C63 H63 117.9 . .
C64 C63 H63 117.9 . .
C55 C54 C56 119.3(6) . .
C53 C54 C55 119.3(5) . .
C53 C54 C56 121.4(6) . .
C51 C50 C49 120.3(5) . .
C51 C50 C55 119.6(6) . .
C55 C50 C49 120.0(5) . .
O7 C65 H65A 108.9 . .
O7 C65 H65B 108.9 . .
O8 C65 O7 113.6(5) . .
O8 C65 H65A 108.9 . .
O8 C65 H65B 108.9 . .
H65A C65 H65B 107.7 . .
C20 C22 H22 119.8 . .
C23 C22 C20 120.4(6) . .
C23 C22 H22 119.8 . .
C56 C57 C60 120.6(6) . .
C56 C57 C58 119.2(6) . .
C58 C57 C60 120.1(6) . .
C42 C43 C49 121.2(6) . .
C42 C43 C44 117.7(6) . .
C49 C43 C44 121.1(6) . .
O8 C66 H66A 109.5 . .
O8 C66 H66B 109.5 . .
O8 C66 H66C 109.5 . .
H66A C66 H66B 109.5 . .
H66A C66 H66C 109.5 . .
H66B C66 H66C 109.5 . .
C59 C58 C57 120.7(6) . .
C59 C58 H58 119.6 . .
C57 C58 H58 119.6 . .
O13 C33 H33A 109.0 . .
O13 C33 H33B 109.0 . .
O14 C33 O13 112.8(6) . .
O14 C33 H33A 109.0 . .
O14 C33 H33B 109.0 . .
H33A C33 H33B 107.8 . .
O9 C67 H67A 109.2 . .
O9 C67 H67B 109.2 . .
O10 C67 O9 112.2(6) . .
O10 C67 H67A 109.2 . .
O10 C67 H67B 109.2 . .
H67A C67 H67B 107.9 . .
N1 C1 C2 123.1(8) . .
N1 C1 H1 118.5 . .
C2 C1 H1 118.5 . .
O10 C68 H68A 109.5 . .
O10 C68 H68B 109.5 . .
O10 C68 H68C 109.5 . .
H68A C68 H68B 109.5 . .
H68A C68 H68C 109.5 . .
H68B C68 H68C 109.5 . .
C52 C53 C54 120.3(6) . .
C52 C53 H53 119.8 . .
C54 C53 H53 119.8 . .
O15 C72 H72A 109.9 . .
O15 C72 H72B 109.9 . .
O15 C72 C71 108.9(8) . .
H72A C72 H72B 108.3 . .
C71 C72 H72A 109.9 . .
C71 C72 H72B 109.9 . .
C72 C71 H71A 110.6 . .
C72 C71 H71B 110.6 . .
H71A C71 H71B 108.7 . .
C70 C71 C72 105.6(10) . .
C70 C71 H71A 110.6 . .
C70 C71 H71B 110.6 . .
O14 C34 H34A 109.5 . .
O14 C34 H34B 109.5 . .
O14 C34 H34C 109.5 . .
H34A C34 H34B 109.5 . .
H34A C34 H34C 109.5 . .
H34B C34 H34C 109.5 . .
O15 C69 H69A 109.5 . .
O15 C69 H69B 109.5 . .
H69A C69 H69B 108.1 . .
C70 C69 O15 110.9(11) . .
C70 C69 H69A 109.5 . .
C70 C69 H69B 109.5 . .
C71 C70 H70A 110.4 . .
C71 C70 H70B 110.4 . .
C69 C70 C71 106.4(13) . .
C69 C70 H70A 110.4 . .
C69 C70 H70B 110.4 . .
H70A C70 H70B 108.6 . .

loop_
_geom_bond_atom_site_label_1
_geom_bond_atom_site_label_2
_geom_bond_distance
_geom_bond_site_symmetry_2
Cd1 O1 2.346(5) .
Cd1 O2 2.466(5) .
Cd1 N1 2.315(6) .
Cd1 O3 2.619(6) .
Cd1 N2 2.319(6) .
Cd1 N3 2.375(5) 1_666
Cd1 N4 2.399(5) 1_444
O13 C13 1.370(8) .
O13 C33 1.450(8) .
O11 C31 1.405(8) .
O11 C17 1.367(8) .
O9 C48 1.385(8) .
O9 C67 1.419(8) .
O7 C51 1.369(7) .
O7 C65 1.451(7) .
O1 N5 1.287(7) .
O12 C31 1.396(9) .
O12 C32 1.427(9) .
O8 C65 1.373(9) .
O8 C66 1.427(8) .
O5 N5 1.228(7) .
O2 N6 1.259(8) .
O4 N5 1.239(7) .
N1 C5 1.362(10) .
N1 C1 1.343(11) .
O3 N6 1.271(8) .
N2 C35 1.343(9) .
N2 C39 1.339(9) .
N3 C62 1.347(8) .
N3 C63 1.330(9) .
N4 C28 1.342(8) .
N4 C29 1.337(9) .
C36 H36 0.9300 .
C36 C35 1.387(11) .
C36 C37 1.385(10) .
C35 H35 0.9300 .
O10 C67 1.391(9) .
O10 C68 1.424(9) .
O14 C33 1.370(9) .
O14 C34 1.425(10) .
C10 C9 1.428(9) .
C10 C15 1.415(9) .
C10 C11 1.416(9) .
N6 O6 1.233(9) .
C9 C12 1.429(9) .
C9 C8 1.418(9) .
C7 H7 0.9300 .
C7 C8 1.377(9) .
C7 C6 1.418(9) .
C46 H46 0.9300 .
C46 C42 1.416(8) .
C46 C47 1.363(9) .
C31 H31A 0.9700 .
C31 H31B 0.9700 .
C30 H30 0.9300 .
C30 C26 1.368(10) .
C30 C29 1.378(9) .
C15 H15 0.9300 .
C15 C14 1.358(9) .
C12 C13 1.371(10) .
C12 C16 1.495(9) .
C61 H61 0.9300 .
C61 C60 1.378(10) .
C61 C62 1.396(9) .
C8 H8 0.9300 .
C48 C49 1.384(9) .
C48 C47 1.415(9) .
C42 C41 1.419(8) .
C42 C43 1.404(10) .
C27 H27 0.9300 .
C27 C28 1.390(8) .
C27 C26 1.408(9) .
C49 C50 1.479(9) .
C49 C43 1.427(9) .
C60 C64 1.391(9) .
C60 C57 1.496(8) .
C32 H32A 0.9600 .
C32 H32B 0.9600 .
C32 H32C 0.9600 .
C47 H47 0.9300 .
C37 C38 1.402(10) .
C37 C40 1.535(11) .
C51 C52 1.420(10) .
C51 C50 1.368(9) .
C38 H38 0.9300 .
C38 C39 1.385(10) .
C4 H4 0.9300 .
C4 C5 1.378(9) .
C4 C3 1.401(10) .
C11 H11 0.9300 .
C11 C6 1.385(11) .
C28 H28 0.9300 .
C52 H52 0.9300 .
C52 C53 1.366(8) .
C44 H44 0.9300 .
C44 C45 1.382(9) .
C44 C43 1.428(9) .
C55 C59 1.410(9) .
C55 C54 1.427(9) .
C55 C50 1.431(8) .
C5 H5 0.9300 .
C14 H14 0.9300 .
C14 C13 1.423(10) .
C45 H45 0.9300 .
C45 C40 1.386(10) .
C40 C41 1.370(10) .
C18 H18 0.9300 .
C18 C19 1.372(9) .
C18 C17 1.423(9) .
C62 H62 0.9300 .
C59 H59 0.9300 .
C59 C58 1.353(9) .
C39 H39 0.9300 .
C19 H19 0.9300 .
C19 C20 1.396(9) .
C17 C16 1.396(9) .
C3 C2 1.358(11) .
C3 C6 1.461(11) .
C20 C21 1.430(8) .
C20 C22 1.435(8) .
C41 H41 0.9300 .
C26 C23 1.487(9) .
C29 H29 0.9300 .
O15 C72 1.405(12) .
O15 C69 1.404(14) .
C21 C25 1.401(10) .
C21 C16 1.439(9) .
C56 H56 0.9300 .
C56 C54 1.427(8) .
C56 C57 1.368(9) .
C2 H2 0.9300 .
C2 C1 1.399(12) .
C25 H25 0.9300 .
C25 C24 1.375(9) .
C23 C24 1.432(9) .
C23 C22 1.365(9) .
C64 H64 0.9300 .
C64 C63 1.371(9) .
C24 H24 0.9300 .
C63 H63 0.9300 .
C54 C53 1.413(9) .
C65 H65A 0.9700 .
C65 H65B 0.9700 .
C22 H22 0.9300 .
C57 C58 1.419(10) .
C66 H66A 0.9600 .
C66 H66B 0.9600 .
C66 H66C 0.9600 .
C58 H58 0.9300 .
C33 H33A 0.9700 .
C33 H33B 0.9700 .
C67 H67A 0.9700 .
C67 H67B 0.9700 .
C1 H1 0.9300 .
C68 H68A 0.9600 .
C68 H68B 0.9600 .
C68 H68C 0.9600 .
C53 H53 0.9300 .
C72 H72A 0.9700 .
C72 H72B 0.9700 .
C72 C71 1.463(13) .
C71 H71A 0.9700 .
C71 H71B 0.9700 .
C71 C70 1.424(18) .
C34 H34A 0.9600 .
C34 H34B 0.9600 .
C34 H34C 0.9600 .
C69 H69A 0.9700 .
C69 H69B 0.9700 .
C69 C70 1.39(2) .
C70 H70A 0.9700 .
C70 H70B 0.9700 .

loop_
_smtbx_masks_void_nr
_smtbx_masks_void_average_x
_smtbx_masks_void_average_y
_smtbx_masks_void_average_z
_smtbx_masks_void_volume
_smtbx_masks_void_count_electrons
_smtbx_masks_void_content
1 -0.357 0.032 0.081 369.2 87.5 THF
2 0.320 0.550 0.000 7.3 0.0 ?
